data_7204724
loop_
_publ_author_name
'Ok, Kang Min'
'Gittens, Alex'
'Zhang, Lei'
'Halasyamani, P. Shiv'

_publ_section_title
;
 Synthesis, structure and characterization of two new antimony
 oxides?LaSb3O9 and LaSb5O12: Formation of LaSb5O12 from the reaction
 of LaSb3O9 with Sb2O3Electronic supplementary information (ESI)
 available: Powder X-ray diffraction patterns (calculated and
 experimental). See http://www.rsc.org/suppdata/jm/b3/b307496j/
;
_journal_issue 1
_journal_name_full 'Journal of Materials Chemistry'
_journal_page_first 116
_journal_paper_doi 10.1039/b307496j
_journal_volume 14
_journal_year 2004
_chemical_formula_sum 'La O9 Sb3'
_chemical_formula_weight 648.16
_chemical_name_systematic
;
Lanthanum antimony oxide
;
_space_group_IT_number 11
_symmetry_space_group_name_Hall '-P 2yb'
_symmetry_space_group_name_H-M 'P 1 21/m 1'
_atom_sites_solution_hydrogens geom
_atom_sites_solution_primary direct
_atom_sites_solution_secondary difmap
_cell_angle_alpha 90
_cell_angle_beta 107.257(2)
_cell_angle_gamma 90
_cell_formula_units_Z 2
_cell_length_a 5.5210(8)
_cell_length_b 11.8274(17)
_cell_length_c 5.5250(8)
_cell_measurement_temperature 293(2)
_cell_volume 344.54(9)
_computing_structure_refinement 'SHELXL-97 (Sheldrick, 1997)'
_diffrn_ambient_temperature 293(2)
_diffrn_measured_fraction_theta_full 0.945
_diffrn_measured_fraction_theta_max 0.945
_diffrn_radiation_monochromator graphite
_diffrn_radiation_type MoK\a
_diffrn_radiation_wavelength 0.71073
_diffrn_reflns_av_R_equivalents 0.075
_diffrn_reflns_av_unetI/netI 0.0482
_diffrn_reflns_limit_h_max 7
_diffrn_reflns_limit_h_min -6
_diffrn_reflns_limit_k_max 13
_diffrn_reflns_limit_k_min -15
_diffrn_reflns_limit_l_max 7
_diffrn_reflns_limit_l_min -3
_diffrn_reflns_number 2107
_diffrn_reflns_theta_full 27.83
_diffrn_reflns_theta_max 27.83
_diffrn_reflns_theta_min 3.45
_exptl_absorpt_coefficient_mu 8.868
_exptl_crystal_density_diffrn 3.124
_exptl_crystal_density_method 'not measured'
_exptl_crystal_F_000 282
_refine_diff_density_max 2.735
_refine_diff_density_min -2.845
_refine_diff_density_rms 0.638
_refine_ls_extinction_coef 0.104(7)
_refine_ls_extinction_expression Fc^*^=kFc[1+0.001xFc^2^\l^3^/sin(2\q)]^-1/4^
_refine_ls_extinction_method SHELXL
_refine_ls_goodness_of_fit_ref 1.304
_refine_ls_hydrogen_treatment mixed
_refine_ls_matrix_type full
_refine_ls_number_parameters 65
_refine_ls_number_reflns 812
_refine_ls_number_restraints 0
_refine_ls_restrained_S_all 1.304
_refine_ls_R_factor_all 0.0484
_refine_ls_R_factor_gt 0.0475
_refine_ls_shift/su_max 0.013
_refine_ls_shift/su_mean 0.003
_refine_ls_structure_factor_coef Fsqd
_refine_ls_weighting_details 'calc w=1/[\s^2^(Fo^2^)+(0.0650P)^2^+6.5982P] where P=(Fo^2^+2Fc^2^)/3'
_refine_ls_weighting_scheme calc
_refine_ls_wR_factor_gt 0.135
_refine_ls_wR_factor_ref 0.1357
_reflns_number_gt 805
_reflns_number_total 812
_reflns_threshold_expression >2sigma(I)
_cod_data_source_file b307496j.txt
_cod_data_source_block compound_1
_cod_database_code 7204724

loop_
_symmetry_equiv_pos_as_xyz
'x, y, z'
'-x, y+1/2, -z'
'-x, -y, -z'
'x, -y-1/2, z'

loop_
_atom_site_label
_atom_site_type_symbol
_atom_site_fract_x
_atom_site_fract_y
_atom_site_fract_z
_atom_site_U_iso_or_equiv
_atom_site_adp_type
_atom_site_occupancy
_atom_site_symmetry_multiplicity
_atom_site_calc_flag
_atom_site_refinement_flags
_atom_site_disorder_assembly
_atom_site_disorder_group
La1 La 0.25512(17) 0.25 0.74499(17) 0.0122(4) Uani 1 2 d S . .
Sb1 Sb 0.37803(11) 0.59158(6) 0.62145(11) 0.0074(4) Uani 1 1 d . . .
Sb2 Sb 0 0.5 1 0.0074(4) Uani 1 2 d S . .
O1 O 0.6921(14) 0.5986(7) 0.9130(14) 0.0109(15) Uani 1 1 d . . .
O2 O 0.0857(13) 0.5985(7) 0.3080(14) 0.0109(15) Uani 1 1 d . . .
O3 O 0.3992(14) 0.4254(7) 0.6046(14) 0.0092(15) Uani 1 1 d . . .
O4 O 0.439(2) 0.75 0.562(2) 0.008(2) Uani 1 2 d S . .
O5 O 0.1627(15) 0.6150(7) 0.8300(15) 0.0124(15) Uani 1 1 d . . .

loop_
_atom_site_aniso_label
_atom_site_aniso_U_11
_atom_site_aniso_U_22
_atom_site_aniso_U_33
_atom_site_aniso_U_23
_atom_site_aniso_U_13
_atom_site_aniso_U_12
La1 0.0148(6) 0.0081(6) 0.0157(6) 0 0.0078(4) 0
Sb1 0.0074(5) 0.0068(5) 0.0078(5) -0.0004(2) 0.0020(3) -0.0004(2)
Sb2 0.0073(6) 0.0072(6) 0.0075(6) 0.0002(3) 0.0020(4) 0.0003(3)
O1 0.008(3) 0.011(4) 0.011(3) -0.004(3) -0.003(3) 0.002(3)
O2 0.007(3) 0.014(4) 0.010(3) 0.002(3) 0.001(3) 0.005(3)
O3 0.010(3) 0.005(3) 0.012(3) -0.004(3) 0.003(3) -0.003(3)
O4 0.006(4) 0.001(4) 0.019(5) 0 0.003(4) 0
O5 0.015(3) 0.007(4) 0.014(3) 0.003(3) 0.004(3) 0.005(3)

loop_
_atom_type_symbol
_atom_type_description
_atom_type_scat_dispersion_real
_atom_type_scat_dispersion_imag
_atom_type_scat_source
O O 0.0106 0.006 'International Tables Vol C Tables 4.2.6.8 and 6.1.1.4'
Sb Sb -0.5866 1.5461 'International Tables Vol C Tables 4.2.6.8 and 6.1.1.4'
La La -0.2871 2.4523 'International Tables Vol C Tables 4.2.6.8 and 6.1.1.4'

loop_
_geom_angle_atom_site_label_1
_geom_angle_atom_site_label_2
_geom_angle_atom_site_label_3
_geom_angle
_geom_angle_site_symmetry_1
_geom_angle_site_symmetry_3
_geom_angle_publ_flag
O3 La1 O3 117.2(4) 4_565 . ?
O3 La1 O2 70.4(2) 4_565 2_546 ?
O3 La1 O2 149.7(2) . 2_546 ?
O3 La1 O2 149.7(2) 4_565 3_566 ?
O3 La1 O2 70.4(2) . 3_566 ?
O2 La1 O2 89.2(4) 2_546 3_566 ?
O3 La1 O1 149.0(2) 4_565 3_667 ?
O3 La1 O1 70.2(2) . 3_667 ?
O2 La1 O1 119.7(2) 2_546 3_667 ?
O2 La1 O1 60.8(3) 3_566 3_667 ?
O3 La1 O1 70.2(2) 4_565 2_647 ?
O3 La1 O1 149.0(2) . 2_647 ?
O2 La1 O1 60.8(3) 2_546 2_647 ?
O2 La1 O1 119.7(2) 3_566 2_647 ?
O1 La1 O1 88.9(3) 3_667 2_647 ?
O3 La1 O4 58.62(18) 4_565 3_666 ?
O3 La1 O4 58.62(18) . 3_666 ?
O2 La1 O4 120.0(2) 2_546 3_666 ?
O2 La1 O4 120.0(2) 3_566 3_666 ?
O1 La1 O4 120.3(2) 3_667 3_666 ?
O1 La1 O4 120.3(2) 2_647 3_666 ?
O3 La1 Sb2 68.88(18) 4_565 2_547 ?
O3 La1 Sb2 173.88(18) . 2_547 ?
O2 La1 Sb2 30.42(17) 2_546 2_547 ?
O2 La1 Sb2 104.60(18) 3_566 2_547 ?
O1 La1 Sb2 104.43(18) 3_667 2_547 ?
O1 La1 Sb2 30.44(17) 2_647 2_547 ?
O4 La1 Sb2 127.496(12) 3_666 2_547 ?
O3 La1 Sb2 173.88(18) 4_565 . ?
O3 La1 Sb2 68.88(18) . . ?
O2 La1 Sb2 104.60(18) 2_546 . ?
O2 La1 Sb2 30.42(17) 3_566 . ?
O1 La1 Sb2 30.44(17) 3_667 . ?
O1 La1 Sb2 104.43(18) 2_647 . ?
O4 La1 Sb2 127.496(12) 3_666 . ?
Sb2 La1 Sb2 105.01(2) 2_547 . ?
O3 La1 Sb1 28.74(18) 4_565 2_646 ?
O3 La1 Sb1 88.50(18) . 2_646 ?
O2 La1 Sb1 94.87(17) 2_546 2_646 ?
O2 La1 Sb1 141.69(17) 3_566 2_646 ?
O1 La1 Sb1 141.76(17) 3_667 2_646 ?
O1 La1 Sb1 95.02(18) 2_647 2_646 ?
O4 La1 Sb1 29.882(13) 3_666 2_646 ?
Sb2 La1 Sb1 97.615(14) 2_547 2_646 ?
Sb2 La1 Sb1 157.38(2) . 2_646 ?
O3 La1 Sb1 88.50(18) 4_565 3_666 ?
O3 La1 Sb1 28.74(18) . 3_666 ?
O2 La1 Sb1 141.69(17) 2_546 3_666 ?
O2 La1 Sb1 94.87(17) 3_566 3_666 ?
O1 La1 Sb1 95.02(18) 3_667 3_666 ?
O1 La1 Sb1 141.76(17) 2_647 3_666 ?
O4 La1 Sb1 29.882(13) 3_666 3_666 ?
Sb2 La1 Sb1 157.38(2) 2_547 3_666 ?
Sb2 La1 Sb1 97.615(14) . 3_666 ?
Sb1 La1 Sb1 59.76(3) 2_646 3_666 ?
O5 Sb1 O4 97.6(4) . . ?
O5 Sb1 O3 103.3(3) . . ?
O4 Sb1 O3 159.1(4) . . ?
O5 Sb1 O1 93.1(3) . . ?
O4 Sb1 O1 86.7(4) . . ?
O3 Sb1 O1 91.7(3) . . ?
O5 Sb1 O2 91.7(3) . . ?
O4 Sb1 O2 87.2(4) . . ?
O3 Sb1 O2 92.5(3) . . ?
O1 Sb1 O2 172.6(3) . . ?
O5 Sb1 O3 177.2(3) . 3_666 ?
O4 Sb1 O3 79.8(4) . 3_666 ?
O3 Sb1 O3 79.4(4) . 3_666 ?
O1 Sb1 O3 87.7(3) . 3_666 ?
O2 Sb1 O3 87.2(3) . 3_666 ?
O5 Sb1 Sb1 143.3(3) . 3_666 ?
O4 Sb1 Sb1 119.1(3) . 3_666 ?
O3 Sb1 Sb1 40.1(2) . 3_666 ?
O1 Sb1 Sb1 89.6(2) . 3_666 ?
O2 Sb1 Sb1 89.8(2) . 3_666 ?
O3 Sb1 Sb1 39.3(2) 3_666 3_666 ?
O5 Sb1 La1 141.7(3) . 3_666 ?
O4 Sb1 La1 44.2(3) . 3_666 ?
O3 Sb1 La1 115.0(2) . 3_666 ?
O1 Sb1 La1 86.3(2) . 3_666 ?
O2 Sb1 La1 86.5(2) . 3_666 ?
O3 Sb1 La1 35.6(2) 3_666 3_666 ?
Sb1 Sb1 La1 74.90(3) 3_666 3_666 ?
O1 Sb2 O1 180.000(2) 3_667 1_455 ?
O1 Sb2 O2 80.5(3) 3_667 3_566 ?
O1 Sb2 O2 99.5(3) 1_455 3_566 ?
O1 Sb2 O2 99.5(3) 3_667 1_556 ?
O1 Sb2 O2 80.5(3) 1_455 1_556 ?
O2 Sb2 O2 180.000(2) 3_566 1_556 ?
O1 Sb2 O5 87.6(3) 3_667 3_567 ?
O1 Sb2 O5 92.4(3) 1_455 3_567 ?
O2 Sb2 O5 88.7(3) 3_566 3_567 ?
O2 Sb2 O5 91.3(3) 1_556 3_567 ?
O1 Sb2 O5 92.4(3) 3_667 . ?
O1 Sb2 O5 87.6(3) 1_455 . ?
O2 Sb2 O5 91.3(3) 3_566 . ?
O2 Sb2 O5 88.7(3) 1_556 . ?
O5 Sb2 O5 180.0(4) 3_567 . ?
O1 Sb2 La1 139.6(2) 3_667 3_567 ?
O1 Sb2 La1 40.4(2) 1_455 3_567 ?
O2 Sb2 La1 139.8(2) 3_566 3_567 ?
O2 Sb2 La1 40.2(2) 1_556 3_567 ?
O5 Sb2 La1 95.1(2) 3_567 3_567 ?
O5 Sb2 La1 84.9(2) . 3_567 ?
O1 Sb2 La1 40.4(2) 3_667 . ?
O1 Sb2 La1 139.6(2) 1_455 . ?
O2 Sb2 La1 40.2(2) 3_566 . ?
O2 Sb2 La1 139.8(2) 1_556 . ?
O5 Sb2 La1 84.9(2) 3_567 . ?
O5 Sb2 La1 95.1(2) . . ?
La1 Sb2 La1 180 3_567 . ?
Sb1 O1 Sb2 130.2(4) . 1_655 ?
Sb1 O1 La1 120.6(3) . 3_667 ?
Sb2 O1 La1 109.2(3) 1_655 3_667 ?
Sb1 O2 Sb2 130.0(4) . 1_554 ?
Sb1 O2 La1 120.6(3) . 3_566 ?
Sb2 O2 La1 109.3(3) 1_554 3_566 ?
Sb1 O3 Sb1 100.6(4) . 3_666 ?
Sb1 O3 La1 143.7(4) . . ?
Sb1 O3 La1 115.6(4) 3_666 . ?
Sb1 O4 Sb1 148.1(6) 4_575 . ?
Sb1 O4 La1 106.0(3) 4_575 3_666 ?
Sb1 O4 La1 106.0(3) . 3_666 ?
Sb1 O5 Sb2 129.0(5) . . ?

loop_
_geom_bond_atom_site_label_1
_geom_bond_atom_site_label_2
_geom_bond_distance
_geom_bond_site_symmetry_2
_geom_bond_publ_flag
La1 O3 2.429(9) 4_565 ?
La1 O3 2.429(9) . ?
La1 O2 2.552(8) 2_546 ?
La1 O2 2.552(7) 3_566 ?
La1 O1 2.556(7) 3_667 ?
La1 O1 2.556(7) 2_647 ?
La1 O4 2.725(11) 3_666 ?
La1 Sb2 3.7268(7) 2_547 ?
La1 Sb2 3.7268(7) . ?
La1 Sb1 3.7610(10) 2_646 ?
La1 Sb1 3.7610(10) 3_666 ?
Sb1 O5 1.905(9) . ?
Sb1 O4 1.949(3) . ?
Sb1 O3 1.973(9) . ?
Sb1 O1 1.988(7) . ?
Sb1 O2 1.988(7) . ?
Sb1 O3 2.006(8) 3_666 ?
Sb1 Sb1 3.0626(13) 3_666 ?
Sb1 La1 3.7610(10) 3_666 ?
Sb2 O1 1.999(7) 3_667 ?
Sb2 O1 1.999(7) 1_455 ?
Sb2 O2 2.000(8) 3_566 ?
Sb2 O2 2.000(8) 1_556 ?
Sb2 O5 2.010(9) 3_567 ?
Sb2 O5 2.010(9) . ?
Sb2 La1 3.7268(7) 3_567 ?
O1 Sb2 1.999(7) 1_655 ?
O1 La1 2.556(7) 3_667 ?
O2 Sb2 2.000(8) 1_554 ?
O2 La1 2.552(7) 3_566 ?
O3 Sb1 2.006(7) 3_666 ?
O4 Sb1 1.949(3) 4_575 ?
O4 La1 2.725(11) 3_666 ?
